data_1575221
loop_
_publ_author_name
'Stoess, Lennart'
'Greb, Lutz'

_publ_section_title
;
 What distinguishes the strength and the effect of a Lewis base: insights
 with a strong chromogenic silicon Lewis acid.
;
_journal_issue 34
_journal_name_full 'Chemical science'
_journal_page_first 15387
_journal_page_last 15395
_journal_paper_doi 10.1039/d5sc03200h
_journal_volume 16
_journal_year 2025
_chemical_formula_moiety '2(C74 H87 N2 O6 P Si), 3(C5 H12), 6(C H2 Cl2)'
_chemical_formula_sum 'C84.5 H111 Cl6 N2 O6 P Si'
_chemical_formula_weight 1522.51
_space_group_crystal_system triclinic
_space_group_IT_number 2
_space_group_name_Hall '-P 1'
_space_group_name_H-M_alt 'P -1'
_atom_sites_solution_hydrogens geom
_atom_sites_solution_primary direct
_audit_creation_method
;FinalCif V147 by Daniel Kratzert, Freiburg 2025, 
https://dkratzert.de/finalcif.html
;
_audit_update_record
;
2025-06-23 deposited with the CCDC.	2025-07-23 downloaded from the CCDC.
;
_cell_angle_alpha 108.857(4)
_cell_angle_beta 95.289(4)
_cell_angle_gamma 114.939(3)
_cell_formula_units_Z 2
_cell_length_a 15.0843(17)
_cell_length_b 15.9059(17)
_cell_length_c 20.643(2)
_cell_measurement_reflns_used 9501
_cell_measurement_temperature 100(2)
_cell_measurement_theta_max 23.675
_cell_measurement_theta_min 2.163
_cell_volume 4096.6(8)
_computing_cell_refinement 'SAINT V8.41'
_computing_data_collection 'Bruker BIS V6.2.15/2021-03-15 and APEX4 2021.10-0'
_computing_data_reduction 'SAINT V8.41'
_computing_structure_refinement 'SHELXL-2019/2 (Sheldrick, 2019)'
_computing_structure_solution 'SHELXT 2018/2 (Sheldrick, 2018)'
_diffrn_ambient_environment N~2~
_diffrn_ambient_temperature 100(2)
_diffrn_detector CPAD
_diffrn_detector_area_resol_mean 7.41
_diffrn_detector_type 'Bruker PHOTON III'
_diffrn_measured_fraction_theta_full 0.990
_diffrn_measured_fraction_theta_max 0.990
_diffrn_measurement_device 'three-circle diffractometer'
_diffrn_measurement_device_type 'Bruker D8 VENTURE dual wavelength Mo/Cu'
_diffrn_measurement_method '\w and \f scans'
_diffrn_measurement_specimen_support 'MiTeGen micromount'
_diffrn_radiation_monochromator 'mirror optics'
_diffrn_radiation_probe x-ray
_diffrn_radiation_type MoK\a
_diffrn_radiation_wavelength 0.71073
_diffrn_reflns_av_R_equivalents 0.0923
_diffrn_reflns_av_unetI/netI 0.1327
_diffrn_reflns_Laue_measured_fraction_full 0.990
_diffrn_reflns_Laue_measured_fraction_max 0.990
_diffrn_reflns_limit_h_max 17
_diffrn_reflns_limit_h_min -17
_diffrn_reflns_limit_k_max 17
_diffrn_reflns_limit_k_min -18
_diffrn_reflns_limit_l_max 24
_diffrn_reflns_limit_l_min 0
_diffrn_reflns_number 14310
_diffrn_reflns_point_group_measured_fraction_full 0.990
_diffrn_reflns_point_group_measured_fraction_max 0.990
_diffrn_reflns_theta_full 25.027
_diffrn_reflns_theta_max 25.027
_diffrn_reflns_theta_min 2.024
_diffrn_source 'microfocus sealed X-ray tube'
_diffrn_source_current 1.4
_diffrn_source_type 'Incoatec I\ms'
_diffrn_source_voltage 50.0
_exptl_absorpt_coefficient_mu 0.296
_exptl_absorpt_correction_T_max 0.745269
_exptl_absorpt_correction_T_min 0.596808
_exptl_absorpt_correction_type multi-scan
_exptl_absorpt_process_details
;TWINABS - Bruker AXS scaling for twinned crystals - Version 2012/1: Krause, L., 
Herbst-Irmer, R., Sheldrick G.M. & Stalke D., J. Appl. Cryst. 48 (2015) 3-10
;
_exptl_crystal_colour red
_exptl_crystal_density_diffrn 1.234
_exptl_crystal_description block
_exptl_crystal_F_000 1622
_exptl_crystal_recrystallization_method 'Crystallized from DCM/n-pentane at -40 \%C'
_exptl_crystal_size_max 0.27
_exptl_crystal_size_mid 0.13
_exptl_crystal_size_min 0.12
_refine_diff_density_max 0.615
_refine_diff_density_min -0.541
_refine_diff_density_rms 0.114
_refine_ls_extinction_method none
_refine_ls_goodness_of_fit_ref 1.038
_refine_ls_hydrogen_treatment constr
_refine_ls_matrix_type full
_refine_ls_number_parameters 1049
_refine_ls_number_reflns 14310
_refine_ls_number_restraints 460
_refine_ls_restrained_S_all 1.027
_refine_ls_R_factor_all 0.1813
_refine_ls_R_factor_gt 0.1148
_refine_ls_shift/su_max 0.002
_refine_ls_shift/su_mean 0.000
_refine_ls_structure_factor_coef Fsqd
_refine_ls_weighting_details 'w=1/[\s^2^(Fo^2^)+(0.1076P)^2^+34.4011P] where P=(Fo^2^+2Fc^2^)/3'
_refine_ls_weighting_scheme calc
_refine_ls_wR_factor_gt 0.2872
_refine_ls_wR_factor_ref 0.3177
_reflns_Friedel_coverage 0.000
_reflns_number_gt 8724
_reflns_number_total 14310
_reflns_threshold_expression 'I > 2\s(I)'
_twin_special_details 'The data was integrated as a 2-component twin.'
_twin_individual_id 2
_twin_individual_twin_matrix_11 0.93739
_twin_individual_twin_matrix_12 0.34435
_twin_individual_twin_matrix_13 1.0204
_twin_individual_twin_matrix_21 -1.00886
_twin_individual_twin_matrix_22 0.00028
_twin_individual_twin_matrix_23 -0.02294
_twin_individual_twin_matrix_31 -0.03351
_twin_individual_twin_matrix_32 -1.01151
_twin_individual_twin_matrix_33 -0.057
_cod_data_source_file d5sc03200h2.cif
_cod_data_source_block mo_lst613_4_a
_cod_depositor_comments 'Adding full bibliography for 1575220--1575222.cif.'
_cod_original_formula_sum 'C84.50 H111 Cl6 N2 O6 P Si'
_cod_database_code 1575221
_shelx_shelxl_version_number 2019/3
_shelx_space_group_comment
;
The symmetry employed for this shelxl refinement is uniquely defined
by the following loop, which should always be used as a source of
symmetry information in preference to the above space-group names.
They are only intended as comments.
;
_diffrn_measurement_ambient_temperature_device_make 'Oxford Cryostream 800'

loop_
_space_group_symop_operation_xyz
'x, y, z'
'-x, -y, -z'

loop_
_atom_site_label
_atom_site_type_symbol
_atom_site_fract_x
_atom_site_fract_y
_atom_site_fract_z
_atom_site_U_iso_or_equiv
_atom_site_adp_type
_atom_site_occupancy
_atom_site_site_symmetry_order
_atom_site_calc_flag
_atom_site_refinement_flags_posn
_atom_site_refinement_flags_adp
_atom_site_refinement_flags_occupancy
_atom_site_disorder_assembly
_atom_site_disorder_group
Cl3 Cl 0.1133(2) 0.05352(19) 0.24472(15) 0.0697(8) Uani 1 1 d . . . . .
Cl4 Cl 0.2564(2) -0.02485(18) 0.22600(13) 0.0615(6) Uani 1 1 d . . . . .
P1 P 0.47462(15) 0.74660(14) 0.33406(10) 0.0306(4) Uani 1 1 d . . . . .
Si1 Si 0.29666(15) 0.65102(14) 0.30354(10) 0.0278(5) Uani 1 1 d . . . . .
O1 O 0.2924(3) 0.7616(3) 0.3111(2) 0.0276(10) Uani 1 1 d . . . . .
O2 O 0.2080(4) 1.0484(4) 0.4167(3) 0.0392(13) Uani 1 1 d . . . . .
O3 O 0.0831(4) 0.8098(4) 0.5595(3) 0.0399(13) Uani 1 1 d . . . . .
O4 O 0.3134(4) 0.5463(3) 0.3000(2) 0.0286(11) Uani 1 1 d . . . . .
O5 O 0.0590(4) 0.2458(4) -0.0136(3) 0.0436(14) Uani 1 1 d . . . . .
O6 O 0.2957(5) 0.2044(4) 0.1707(3) 0.0478(15) Uani 1 1 d . . . . .
N1 N 0.2360(4) 0.6487(4) 0.3734(3) 0.0275(13) Uani 1 1 d . . . . .
N2 N 0.2308(4) 0.5839(4) 0.2137(3) 0.0263(13) Uani 1 1 d . . . . .
C1 C 0.1125(5) 0.9644(5) 0.5514(4) 0.0308(16) Uani 1 1 d . . . . .
C2 C 0.0760(6) 0.9933(6) 0.6099(4) 0.0391(18) Uani 1 1 d . . . . .
H2 H 0.055736 0.952185 0.636057 0.047 Uiso 1 1 calc R U . . .
C3 C 0.0692(6) 1.0807(6) 0.6295(4) 0.0378(18) Uani 1 1 d . . . . .
H3 H 0.043987 1.100037 0.669133 0.045 Uiso 1 1 calc R U . . .
C4 C 0.0993(6) 1.1414(6) 0.5915(4) 0.0420(19) Uani 1 1 d . . . . .
H4 H 0.095030 1.202346 0.605881 0.050 Uiso 1 1 calc R U . . .
C5 C 0.1354(6) 1.1145(6) 0.5331(4) 0.0350(17) Uani 1 1 d . . . . .
H5 H 0.154848 1.156119 0.507274 0.042 Uiso 1 1 calc R U . . .
C6 C 0.1432(5) 1.0248(5) 0.5123(4) 0.0323(16) Uani 1 1 d . . . . .
C7 C 0.1815(5) 0.9961(5) 0.4505(4) 0.0300(16) Uani 1 1 d . . . . .
C8 C 0.1906(5) 0.9006(5) 0.4307(4) 0.0265(15) Uani 1 1 d . . . . .
C9 C 0.1595(5) 0.8397(5) 0.4693(3) 0.0288(15) Uani 1 1 d . . . . .
C10 C 0.1152(6) 0.8659(5) 0.5292(4) 0.0320(16) Uani 1 1 d . . . . .
C11 C 0.2336(5) 0.8750(5) 0.3750(3) 0.0270(15) Uani 1 1 d . . . . .
H11 H 0.253195 0.914962 0.348057 0.032 Uiso 1 1 calc R U . . .
C12 C 0.2470(5) 0.7913(5) 0.3602(4) 0.0277(15) Uani 1 1 d . . . . .
C13 C 0.2152(5) 0.7288(5) 0.3979(3) 0.0261(15) Uani 1 1 d . . . . .
C14 C 0.1718(5) 0.7522(5) 0.4517(4) 0.0312(16) Uani 1 1 d . . . . .
H14 H 0.150212 0.710136 0.477123 0.037 Uiso 1 1 calc R U . . .
C15 C 0.2218(5) 0.4870(5) 0.1845(3) 0.0248(15) Uani 1 1 d . . . . .
C16 C 0.2726(5) 0.4691(5) 0.2342(3) 0.0257(15) Uani 1 1 d . . . . .
C17 C 0.1769(5) 0.6142(5) 0.1728(4) 0.0277(15) Uani 1 1 d . . . . .
C18 C 0.2109(6) 0.6400(5) 0.1176(4) 0.0312(16) Uani 1 1 d . . . . .
H18 H 0.267336 0.633579 0.104867 0.037 Uiso 1 1 calc R U . . .
C19 C 0.1617(6) 0.6750(5) 0.0815(4) 0.0309(16) Uani 1 1 d . . . . .
C20 C 0.0790(6) 0.6828(5) 0.1015(4) 0.0345(17) Uani 1 1 d . . . . .
H20 H 0.045681 0.707278 0.077122 0.041 Uiso 1 1 calc R U . . .
C21 C 0.0425(6) 0.6561(6) 0.1560(4) 0.0386(18) Uani 1 1 d . . . . .
C22 C 0.0940(5) 0.6205(5) 0.1910(4) 0.0316(16) Uani 1 1 d . . . . .
H22 H 0.071134 0.600575 0.227592 0.038 Uiso 1 1 calc R U . . .
C23 C 0.5243(6) 0.7917(5) 0.4305(3) 0.0301(16) Uani 1 1 d . . . . .
H23 H 0.600003 0.826663 0.441736 0.036 Uiso 1 1 calc R U . . .
C24 C 0.4913(6) 0.7023(5) 0.4531(4) 0.0351(17) Uani 1 1 d . . . . .
H24A H 0.416289 0.663532 0.439711 0.042 Uiso 1 1 calc R U . . .
H24B H 0.516769 0.656518 0.427649 0.042 Uiso 1 1 calc R U . . .
C25 C 0.5316(7) 0.7385(6) 0.5327(4) 0.045(2) Uani 1 1 d . . . . .
H25A H 0.506973 0.679450 0.545748 0.054 Uiso 1 1 calc R U . . .
H25B H 0.606639 0.771786 0.545372 0.054 Uiso 1 1 calc R U . . .
C26 C 0.4980(7) 0.8122(6) 0.5743(4) 0.044(2) Uani 1 1 d . . . . .
H26A H 0.527248 0.836145 0.625828 0.053 Uiso 1 1 calc R U . . .
H26B H 0.423182 0.777787 0.564557 0.053 Uiso 1 1 calc R U . . .
C27 C 0.5335(6) 0.9034(5) 0.5530(4) 0.0373(18) Uani 1 1 d . . . . .
H27A H 0.509396 0.950049 0.579243 0.045 Uiso 1 1 calc R U . . .
H27B H 0.608534 0.940693 0.566254 0.045 Uiso 1 1 calc R U . . .
C28 C 0.4930(6) 0.8691(5) 0.4733(4) 0.0340(17) Uani 1 1 d . . . . .
H28A H 0.519984 0.928588 0.460763 0.041 Uiso 1 1 calc R U . . .
H28B H 0.418132 0.838103 0.460784 0.041 Uiso 1 1 calc R U . . .
C29 C 0.1836(5) 0.5613(5) 0.3884(3) 0.0255(15) Uani 1 1 d . . . . .
C30 C 0.2068(5) 0.5619(5) 0.4545(4) 0.0299(16) Uani 1 1 d . . . . .
H30 H 0.260072 0.621268 0.491578 0.036 Uiso 1 1 calc R U . . .
C31 C 0.1525(5) 0.4754(5) 0.4679(3) 0.0268(15) Uani 1 1 d . . . . .
C32 C 0.0763(6) 0.3905(5) 0.4119(4) 0.0308(16) Uani 1 1 d . . . . .
H32 H 0.038776 0.331794 0.420381 0.037 Uiso 1 1 calc R U . . .
C33 C 0.0515(5) 0.3862(5) 0.3442(4) 0.0279(15) Uani 1 1 d . . . . .
C34 C 0.1065(5) 0.4742(5) 0.3334(3) 0.0258(15) Uani 1 1 d . . . . .
H34 H 0.091108 0.474669 0.287861 0.031 Uiso 1 1 calc R U . . .
C35 C 0.1708(5) 0.4124(5) 0.1169(4) 0.0295(16) Uani 1 1 d . . . . .
H35 H 0.134511 0.423001 0.082982 0.035 Uiso 1 1 calc R U . . .
C36 C 0.1734(5) 0.3202(5) 0.0992(4) 0.0299(16) Uani 1 1 d . . . . .
C37 C 0.2294(6) 0.3054(5) 0.1484(3) 0.0295(16) Uani 1 1 d . . . . .
C38 C 0.2796(5) 0.3821(5) 0.2173(3) 0.0274(15) Uani 1 1 d . . . . .
H38 H 0.317731 0.373411 0.251513 0.033 Uiso 1 1 calc R U . . .
C39 C 0.1994(6) 0.7103(6) 0.0239(4) 0.0364(18) Uani 1 1 d . . . . .
C40 C 0.2306(7) 0.8222(6) 0.0473(5) 0.050(2) Uani 1 1 d . . . . .
H40A H 0.252969 0.844309 0.009779 0.075 Uiso 1 1 calc R U . . .
H40B H 0.286291 0.861490 0.090843 0.075 Uiso 1 1 calc R U . . .
H40C H 0.172630 0.832726 0.056208 0.075 Uiso 1 1 calc R U . . .
C41 C -0.0475(7) 0.6674(7) 0.1748(4) 0.045(2) Uani 1 1 d . . . . .
C42 C -0.1403(7) 0.6031(7) 0.1113(5) 0.054(2) Uani 1 1 d . . . . .
H42A H -0.122538 0.617075 0.070006 0.082 Uiso 1 1 calc R U . . .
H42B H -0.194385 0.619442 0.122216 0.082 Uiso 1 1 calc R U . . .
H42C H -0.163664 0.531299 0.100609 0.082 Uiso 1 1 calc R U . . .
C43 C 0.5266(6) 0.6636(6) 0.2921(4) 0.0334(17) Uani 1 1 d . . . . .
H43 H 0.489053 0.600466 0.299996 0.040 Uiso 1 1 calc R U . . .
C44 C 0.5030(6) 0.6302(6) 0.2115(4) 0.0410(19) Uani 1 1 d . . . . .
H44A H 0.430095 0.605572 0.191736 0.049 Uiso 1 1 calc R U . . .
H44B H 0.542719 0.688592 0.199836 0.049 Uiso 1 1 calc R U . . .
C45 C 0.5292(7) 0.5470(6) 0.1786(4) 0.047(2) Uani 1 1 d . . . . .
H45A H 0.516321 0.528153 0.126685 0.057 Uiso 1 1 calc R U . . .
H45B H 0.484781 0.486628 0.186593 0.057 Uiso 1 1 calc R U . . .
C46 C 0.6390(7) 0.5791(7) 0.2095(5) 0.049(2) Uani 1 1 d . . . . .
H46A H 0.651756 0.521023 0.189250 0.059 Uiso 1 1 calc R U . . .
H46B H 0.683527 0.633824 0.196192 0.059 Uiso 1 1 calc R U . . .
C47 C 0.6647(6) 0.6159(6) 0.2894(4) 0.044(2) Uani 1 1 d . . . . .
H47A H 0.737884 0.640426 0.308011 0.053 Uiso 1 1 calc R U . . .
H47B H 0.626171 0.558742 0.302479 0.053 Uiso 1 1 calc R U . . .
C48 C 0.6397(6) 0.7019(6) 0.3240(4) 0.0424(19) Uani 1 1 d . . . . .
H48A H 0.653877 0.721839 0.376043 0.051 Uiso 1 1 calc R U . . .
H48B H 0.682122 0.761802 0.314734 0.051 Uiso 1 1 calc R U . . .
C49 C 0.5155(6) 0.8610(5) 0.3150(4) 0.0352(17) Uani 1 1 d . . . . .
H49 H 0.487276 0.901315 0.345080 0.042 Uiso 1 1 calc R U . . .
C50 C 0.6311(6) 0.9311(6) 0.3383(4) 0.044(2) Uani 1 1 d . . . . .
H50A H 0.658383 0.944582 0.388146 0.053 Uiso 1 1 calc R U . . .
H50B H 0.663828 0.897401 0.308189 0.053 Uiso 1 1 calc R U . . .
C51 C 0.6552(6) 1.0299(6) 0.3316(4) 0.0406(19) Uani 1 1 d . . . . .
H51A H 0.729748 1.072416 0.344107 0.049 Uiso 1 1 calc R U . . .
H51B H 0.628749 1.066679 0.365689 0.049 Uiso 1 1 calc R U . . .
C52 C 0.6095(6) 1.0138(6) 0.2569(5) 0.047(2) Uani 1 1 d . . . . .
H52A H 0.622485 1.079773 0.255976 0.057 Uiso 1 1 calc R U . . .
H52B H 0.642636 0.985426 0.223562 0.057 Uiso 1 1 calc R U . . .
C53 C 0.4965(6) 0.9428(6) 0.2328(4) 0.0418(19) Uani 1 1 d . . . . .
H53A H 0.470247 0.930058 0.182935 0.050 Uiso 1 1 calc R U . . .
H53B H 0.462459 0.975186 0.262368 0.050 Uiso 1 1 calc R U . . .
C54 C 0.4708(6) 0.8412(6) 0.2383(4) 0.0362(17) Uani 1 1 d . . . . .
H54A H 0.396254 0.797934 0.224629 0.043 Uiso 1 1 calc R U . . .
H54B H 0.499285 0.805282 0.205531 0.043 Uiso 1 1 calc R U . . .
C55 C 0.1725(6) 0.4750(6) 0.5422(4) 0.0354(17) Uani 1 1 d . . . . .
C56 C 0.0788(6) 0.4639(6) 0.5697(4) 0.044(2) Uani 1 1 d . . . . .
H56A H 0.060851 0.514714 0.565465 0.066 Uiso 1 1 calc R U . . .
H56B H 0.093899 0.473936 0.619686 0.066 Uiso 1 1 calc R U . . .
H56C H 0.021955 0.396061 0.541654 0.066 Uiso 1 1 calc R U . . .
C57 C -0.0345(6) 0.2885(5) 0.2850(4) 0.0370(18) Uani 1 1 d . . . . .
C58 C -0.1349(7) 0.2647(7) 0.3037(4) 0.051(2) Uani 1 1 d . . . . .
H58A H -0.151842 0.318421 0.305568 0.076 Uiso 1 1 calc R U . . .
H58B H -0.129393 0.260534 0.350119 0.076 Uiso 1 1 calc R U . . .
H58C H -0.188311 0.199920 0.267538 0.076 Uiso 1 1 calc R U . . .
C59 C 0.1153(6) 0.2380(5) 0.0280(4) 0.0344(17) Uani 1 1 d . . . . .
C60 C 0.1217(6) 0.1432(5) 0.0099(3) 0.0308(16) Uani 1 1 d . . . . .
C61 C 0.1819(6) 0.1303(5) 0.0578(4) 0.0345(17) Uani 1 1 d . . . . .
C62 C 0.2390(6) 0.2129(5) 0.1297(4) 0.0329(17) Uani 1 1 d . . . . .
C63 C 0.2899(7) 0.6952(7) 0.0086(4) 0.052(2) Uani 1 1 d . . . . .
H63A H 0.272058 0.624059 -0.003716 0.078 Uiso 1 1 calc R U . . .
H63B H 0.347679 0.738166 0.050922 0.078 Uiso 1 1 calc R U . . .
H63C H 0.308098 0.713494 -0.031056 0.078 Uiso 1 1 calc R U . . .
C64 C 0.1120(7) 0.6490(7) -0.0456(4) 0.049(2) Uani 1 1 d . . . . .
H64A H 0.138856 0.660860 -0.085112 0.073 Uiso 1 1 calc R U . . .
H64B H 0.060224 0.670792 -0.040111 0.073 Uiso 1 1 calc R U . . .
H64C H 0.081599 0.576744 -0.055502 0.073 Uiso 1 1 calc R U . . .
C65 C -0.0212(8) 0.7799(7) 0.1969(5) 0.057(2) Uani 1 1 d . . . . .
H65A H -0.003252 0.800662 0.158055 0.085 Uiso 1 1 calc R U . . .
H65B H 0.036349 0.822190 0.239343 0.085 Uiso 1 1 calc R U . . .
H65C H -0.079999 0.787803 0.207177 0.085 Uiso 1 1 calc R U . . .
C66 C -0.0717(8) 0.6404(10) 0.2374(6) 0.076(3) Uani 1 1 d . . . . .
H66A H -0.127721 0.652388 0.249768 0.115 Uiso 1 1 calc R U . . .
H66B H -0.011680 0.682433 0.278237 0.115 Uiso 1 1 calc R U . . .
H66C H -0.091242 0.568833 0.224786 0.115 Uiso 1 1 calc R U . . .
C67 C 0.1907(7) 0.3847(6) 0.5379(4) 0.045(2) Uani 1 1 d . . . . .
H67A H 0.133393 0.321653 0.502884 0.068 Uiso 1 1 calc R U . . .
H67B H 0.197065 0.381203 0.584500 0.068 Uiso 1 1 calc R U . . .
H67C H 0.253228 0.394117 0.523527 0.068 Uiso 1 1 calc R U . . .
C68 C 0.2655(6) 0.5728(6) 0.5951(4) 0.043(2) Uani 1 1 d . . . . .
H68A H 0.324890 0.583271 0.576301 0.065 Uiso 1 1 calc R U . . .
H68B H 0.278249 0.567239 0.640594 0.065 Uiso 1 1 calc R U . . .
H68C H 0.252861 0.630312 0.602250 0.065 Uiso 1 1 calc R U . . .
C69 C -0.0452(7) 0.2963(6) 0.2130(4) 0.046(2) Uani 1 1 d . . . . .
H69A H 0.017706 0.307932 0.198660 0.069 Uiso 1 1 calc R U . . .
H69B H -0.058357 0.352746 0.216793 0.069 Uiso 1 1 calc R U . . .
H69C H -0.101681 0.233142 0.177403 0.069 Uiso 1 1 calc R U . . .
C70 C -0.0116(7) 0.2026(6) 0.2780(4) 0.047(2) Uani 1 1 d . . . . .
H70A H -0.063549 0.140671 0.238575 0.071 Uiso 1 1 calc R U . . .
H70B H -0.011394 0.191899 0.322173 0.071 Uiso 1 1 calc R U . . .
H70C H 0.055088 0.219606 0.268756 0.071 Uiso 1 1 calc R U . . .
C71 C 0.0655(6) 0.0638(6) -0.0565(4) 0.0374(18) Uani 1 1 d . . . . .
H71 H 0.023893 0.071287 -0.089270 0.045 Uiso 1 1 calc R U . . .
C72 C 0.0704(6) -0.0265(6) -0.0750(4) 0.0384(18) Uani 1 1 d . . . . .
H72 H 0.032196 -0.080039 -0.120249 0.046 Uiso 1 1 calc R U . . .
C73 C 0.1303(7) -0.0379(6) -0.0278(4) 0.043(2) Uani 1 1 d . . . . .
H73 H 0.133775 -0.099246 -0.040596 0.051 Uiso 1 1 calc R U . . .
C74 C 0.1858(6) 0.0398(6) 0.0386(4) 0.0391(18) Uani 1 1 d . . . . .
H74 H 0.226605 0.031245 0.071141 0.047 Uiso 1 1 calc R U . . .
C76 C 0.2399(7) 0.0800(6) 0.2708(4) 0.046(2) Uani 1 1 d . . . . .
H76A H 0.284781 0.138173 0.260674 0.055 Uiso 1 1 calc R U . . .
H76B H 0.259807 0.099233 0.322617 0.055 Uiso 1 1 calc R U . . .
C1_1 C 0.5135(10) 0.6564(12) 0.0084(8) 0.099(5) Uani 0.843(9) 1 d D U P A 1
H1A_1 H 0.478782 0.663837 -0.030209 0.148 Uiso 0.843(9) 1 calc R U P A 1
H1B_1 H 0.513701 0.700979 0.054128 0.148 Uiso 0.843(9) 1 calc R U P A 1
H1C_1 H 0.478110 0.585974 0.003392 0.148 Uiso 0.843(9) 1 calc R U P A 1
C2_1 C 0.6183(9) 0.6837(11) 0.0051(7) 0.092(4) Uani 0.843(9) 1 d D U P A 1
H2A_1 H 0.639859 0.730774 -0.019008 0.110 Uiso 0.843(9) 1 calc R U P A 1
H2B_1 H 0.621215 0.622031 -0.023445 0.110 Uiso 0.843(9) 1 calc R U P A 1
C3_1 C 0.6890(10) 0.7318(8) 0.0761(6) 0.065(3) Uani 0.843(9) 1 d D U P A 1
H3A_1 H 0.755570 0.737345 0.070949 0.078 Uiso 0.843(9) 1 calc R U P A 1
H3B_1 H 0.662861 0.688322 0.102417 0.078 Uiso 0.843(9) 1 calc R U P A 1
C4_1 C 0.7030(9) 0.8353(8) 0.1184(6) 0.065(3) Uani 0.843(9) 1 d D U P A 1
H4A_1 H 0.637798 0.829399 0.127461 0.078 Uiso 0.843(9) 1 calc R U P A 1
H4B_1 H 0.723704 0.877353 0.090544 0.078 Uiso 0.843(9) 1 calc R U P A 1
C5_1 C 0.7823(9) 0.8862(9) 0.1880(6) 0.055(3) Uani 0.843(9) 1 d D U P A 1
H5A_1 H 0.846263 0.889902 0.179178 0.083 Uiso 0.843(9) 1 calc R U P A 1
H5B_1 H 0.759700 0.847022 0.217005 0.083 Uiso 0.843(9) 1 calc R U P A 1
H5C_1 H 0.792360 0.954670 0.213280 0.083 Uiso 0.843(9) 1 calc R U P A 1
Cl1_3 Cl 0.550(3) 0.237(3) 0.2515(15) 0.164(11) Uani 0.205(3) 1 d D U P B 1
Cl2_3 Cl 0.506(2) 0.257(2) 0.1189(13) 0.168(9) Uani 0.205(3) 1 d D U P B 1
C1_3 C 0.479(4) 0.173(2) 0.1616(18) 0.101(10) Uani 0.205(3) 1 d D U P B 1
H1A_3 H 0.405801 0.140491 0.158949 0.121 Uiso 0.205(3) 1 calc R U P B 1
H1B_3 H 0.495472 0.118455 0.136925 0.121 Uiso 0.205(3) 1 calc R U P B 1
Cl1_4 Cl 0.5146(5) 0.2025(6) 0.2464(4) 0.0727(18) Uani 0.627(3) 1 d D U P C 2
Cl2_4 Cl 0.6533(4) 0.3352(4) 0.1911(3) 0.0653(13) Uani 0.627(3) 1 d D U P C 2
C1_4 C 0.5283(10) 0.2808(16) 0.2000(13) 0.083(5) Uani 0.627(3) 1 d D U P C 2
H1A_4 H 0.512894 0.335075 0.225917 0.100 Uiso 0.627(3) 1 calc R U P C 2
H1B_4 H 0.479611 0.240371 0.152377 0.100 Uiso 0.627(3) 1 calc R U P C 2
C1_5 C 0.389(4) 1.011(4) -0.064(2) 0.180(19) Uani 0.5 1 d D U P D -1
H1A_5 H 0.366660 0.995627 -0.114588 0.270 Uiso 0.5 1 calc R U P D -1
H1B_5 H 0.427841 1.084310 -0.037342 0.270 Uiso 0.5 1 calc R U P D -1
H1C_5 H 0.330300 0.982704 -0.046362 0.270 Uiso 0.5 1 calc R U P D -1
C2_5 C 0.454(4) 0.966(4) -0.0557(17) 0.168(14) Uani 0.5 1 d D U P D -1
H2A_5 H 0.413162 0.895745 -0.059782 0.202 Uiso 0.5 1 calc R U P D -1
H2B_5 H 0.493117 0.965386 -0.091538 0.202 Uiso 0.5 1 calc R U P D -1
C3_5 C 0.520(3) 1.032(3) 0.0154(17) 0.127(10) Uani 0.5 1 d D U P D -1
H3A_5 H 0.565067 1.099913 0.017645 0.153 Uiso 0.5 1 calc R U P D -1
H3B_5 H 0.479937 1.038152 0.050084 0.153 Uiso 0.5 1 calc R U P D -1
C4_5 C 0.581(3) 0.987(2) 0.0318(16) 0.114(9) Uani 0.5 1 d D U P D -1
H4A_5 H 0.613274 0.970500 -0.006458 0.137 Uiso 0.5 1 calc R U P D -1
H4B_5 H 0.537605 0.923437 0.037399 0.137 Uiso 0.5 1 calc R U P D -1
C5_5 C 0.657(2) 1.062(2) 0.0983(15) 0.091(8) Uani 0.5 1 d D U P D -1
H5A_5 H 0.692083 1.031939 0.116760 0.137 Uiso 0.5 1 calc R U P D -1
H5B_5 H 0.623524 1.086334 0.132943 0.137 Uiso 0.5 1 calc R U P D -1
H5C_5 H 0.705646 1.119214 0.089764 0.137 Uiso 0.5 1 calc R U P D -1
Cl1_6 Cl 0.27266(17) 0.31040(15) 0.37402(11) 0.0489(5) Uani 1 1 d D U . E 1
Cl2_6 Cl 0.48039(17) 0.45314(16) 0.38639(12) 0.0490(5) Uani 1 1 d D U . E 1
C1_6 C 0.3648(5) 0.4394(4) 0.4072(4) 0.0421(19) Uani 1 1 d D U . E 1
H1A_6 H 0.377022 0.470309 0.459341 0.051 Uiso 1 1 calc R U . E 1
H1B_6 H 0.339198 0.475475 0.386292 0.051 Uiso 1 1 calc R U . E 1
Cl1_8 Cl 0.482(2) 0.1518(19) 0.2102(16) 0.098(7) Uani 0.169(3) 1 d D U P F 3
Cl2_8 Cl 0.613(3) 0.304(2) 0.1654(19) 0.155(12) Uani 0.169(3) 1 d D U P F 3
C1_8 C 0.519(6) 0.274(4) 0.212(5) 0.084(8) Uani 0.169(3) 1 d D U P F 3
H1A_8 H 0.546130 0.324379 0.261521 0.100 Uiso 0.169(3) 1 calc R U P F 3
H1B_8 H 0.459550 0.275816 0.189268 0.100 Uiso 0.169(3) 1 calc R U P F 3
C1_9 C 0.532(4) 0.698(4) -0.045(3) 0.079(10) Uani 0.157(9) 1 d D U P A 2
H1A_9 H 0.469933 0.680908 -0.078659 0.118 Uiso 0.157(9) 1 calc R U P A 2
H1B_9 H 0.513471 0.667423 -0.011178 0.118 Uiso 0.157(9) 1 calc R U P A 2
H1C_9 H 0.572422 0.673016 -0.071550 0.118 Uiso 0.157(9) 1 calc R U P A 2
C2_9 C 0.591(5) 0.809(4) -0.007(2) 0.076(9) Uani 0.157(9) 1 d D U P A 2
H2A_9 H 0.637671 0.836537 -0.034480 0.091 Uiso 0.157(9) 1 calc R U P A 2
H2B_9 H 0.544169 0.837962 -0.004225 0.091 Uiso 0.157(9) 1 calc R U P A 2
C3_9 C 0.650(5) 0.840(4) 0.065(2) 0.079(8) Uani 0.157(9) 1 d D U P A 2
H3A_9 H 0.615306 0.863619 0.099193 0.095 Uiso 0.157(9) 1 calc R U P A 2
H3B_9 H 0.717315 0.898207 0.074255 0.095 Uiso 0.157(9) 1 calc R U P A 2
C4_9 C 0.665(6) 0.759(4) 0.078(3) 0.079(7) Uani 0.157(9) 1 d D U P A 2
H4A_9 H 0.697363 0.732616 0.042838 0.095 Uiso 0.157(9) 1 calc R U P A 2
H4B_9 H 0.599168 0.702992 0.073093 0.095 Uiso 0.157(9) 1 calc R U P A 2
C5_9 C 0.732(5) 0.805(5) 0.152(3) 0.075(8) Uani 0.157(9) 1 d D U P A 2
H5A_9 H 0.775807 0.773342 0.152694 0.112 Uiso 0.157(9) 1 calc R U P A 2
H5B_9 H 0.690471 0.793252 0.184771 0.112 Uiso 0.157(9) 1 calc R U P A 2
H5C_9 H 0.775012 0.877896 0.166217 0.112 Uiso 0.157(9) 1 calc R U P A 2

loop_
_atom_site_aniso_label
_atom_site_aniso_U_11
_atom_site_aniso_U_22
_atom_site_aniso_U_33
_atom_site_aniso_U_23
_atom_site_aniso_U_13
_atom_site_aniso_U_12
Cl3 0.0725(17) 0.0510(14) 0.0786(18) 0.0112(13) 0.0001(14) 0.0384(13)
Cl4 0.0829(17) 0.0566(14) 0.0602(15) 0.0240(12) 0.0259(13) 0.0448(14)
P1 0.0347(10) 0.0266(10) 0.0303(10) 0.0139(8) 0.0087(8) 0.0128(8)
Si1 0.0357(11) 0.0220(10) 0.0248(10) 0.0113(8) 0.0099(8) 0.0112(9)
O1 0.033(3) 0.021(2) 0.029(3) 0.011(2) 0.012(2) 0.011(2)
O2 0.053(3) 0.032(3) 0.044(3) 0.021(3) 0.025(3) 0.024(3)
O3 0.057(3) 0.028(3) 0.038(3) 0.018(2) 0.026(3) 0.017(3)
O4 0.042(3) 0.019(2) 0.023(2) 0.008(2) 0.005(2) 0.014(2)
O5 0.067(4) 0.035(3) 0.031(3) 0.008(2) 0.004(3) 0.032(3)
O6 0.075(4) 0.033(3) 0.039(3) 0.015(3) 0.003(3) 0.032(3)
N1 0.034(3) 0.021(3) 0.029(3) 0.013(2) 0.008(3) 0.011(3)
N2 0.040(3) 0.019(3) 0.022(3) 0.009(2) 0.011(3) 0.014(3)
C1 0.034(4) 0.024(4) 0.024(4) 0.006(3) 0.005(3) 0.008(3)
C2 0.042(5) 0.041(5) 0.028(4) 0.013(3) 0.004(3) 0.016(4)
C3 0.039(4) 0.038(4) 0.038(4) 0.016(4) 0.014(4) 0.019(4)
C4 0.042(5) 0.034(4) 0.038(5) 0.003(4) 0.004(4) 0.018(4)
C5 0.035(4) 0.033(4) 0.032(4) 0.012(3) 0.002(3) 0.014(3)
C6 0.030(4) 0.026(4) 0.033(4) 0.007(3) 0.002(3) 0.010(3)
C7 0.033(4) 0.020(3) 0.030(4) 0.010(3) 0.007(3) 0.008(3)
C8 0.033(4) 0.014(3) 0.029(4) 0.007(3) 0.007(3) 0.010(3)
C9 0.028(4) 0.028(4) 0.021(3) 0.005(3) 0.004(3) 0.010(3)
C10 0.039(4) 0.026(4) 0.021(4) 0.004(3) 0.003(3) 0.011(3)
C11 0.027(4) 0.022(3) 0.023(4) 0.010(3) 0.003(3) 0.005(3)
C12 0.028(4) 0.024(4) 0.026(4) 0.011(3) 0.007(3) 0.007(3)
C13 0.027(4) 0.020(3) 0.025(4) 0.011(3) 0.003(3) 0.005(3)
C14 0.033(4) 0.025(4) 0.032(4) 0.015(3) 0.006(3) 0.008(3)
C15 0.035(4) 0.021(3) 0.023(4) 0.011(3) 0.015(3) 0.014(3)
C16 0.027(4) 0.022(3) 0.024(4) 0.012(3) 0.005(3) 0.007(3)
C17 0.036(4) 0.016(3) 0.026(4) 0.006(3) 0.003(3) 0.011(3)
C18 0.034(4) 0.022(4) 0.030(4) 0.008(3) 0.004(3) 0.009(3)
C19 0.040(4) 0.021(3) 0.026(4) 0.010(3) 0.003(3) 0.011(3)
C20 0.044(5) 0.033(4) 0.027(4) 0.009(3) 0.007(3) 0.021(4)
C21 0.043(5) 0.030(4) 0.037(4) 0.012(3) 0.005(4) 0.015(4)
C22 0.038(4) 0.023(4) 0.032(4) 0.012(3) 0.008(3) 0.013(3)
C23 0.036(4) 0.028(4) 0.023(4) 0.013(3) 0.007(3) 0.010(3)
C24 0.044(4) 0.029(4) 0.035(4) 0.019(3) 0.010(3) 0.015(3)
C25 0.057(5) 0.036(4) 0.043(5) 0.022(4) 0.005(4) 0.020(4)
C26 0.056(5) 0.034(4) 0.035(4) 0.015(4) 0.015(4) 0.014(4)
C27 0.040(4) 0.029(4) 0.033(4) 0.010(3) 0.008(3) 0.011(4)
C28 0.040(4) 0.028(4) 0.031(4) 0.011(3) 0.006(3) 0.015(3)
C29 0.032(4) 0.028(4) 0.022(3) 0.011(3) 0.008(3) 0.017(3)
C30 0.035(4) 0.024(4) 0.030(4) 0.011(3) 0.006(3) 0.014(3)
C31 0.035(4) 0.025(4) 0.022(4) 0.013(3) 0.011(3) 0.013(3)
C32 0.042(4) 0.026(4) 0.033(4) 0.019(3) 0.016(3) 0.017(3)
C33 0.033(4) 0.024(4) 0.029(4) 0.012(3) 0.011(3) 0.015(3)
C34 0.033(4) 0.029(4) 0.020(3) 0.011(3) 0.010(3) 0.018(3)
C35 0.035(4) 0.034(4) 0.028(4) 0.020(3) 0.016(3) 0.015(3)
C36 0.037(4) 0.029(4) 0.027(4) 0.010(3) 0.010(3) 0.019(3)
C37 0.044(4) 0.023(3) 0.017(3) 0.004(3) 0.013(3) 0.013(3)
C38 0.034(4) 0.031(4) 0.019(3) 0.011(3) 0.012(3) 0.016(3)
C39 0.051(5) 0.037(4) 0.030(4) 0.020(3) 0.014(4) 0.023(4)
C40 0.072(6) 0.046(5) 0.052(5) 0.035(4) 0.028(5) 0.031(5)
C41 0.051(5) 0.060(5) 0.041(5) 0.025(4) 0.017(4) 0.036(5)
C42 0.045(5) 0.057(6) 0.065(6) 0.021(5) 0.020(5) 0.029(5)
C43 0.035(4) 0.032(4) 0.037(4) 0.018(3) 0.010(3) 0.016(3)
C44 0.047(5) 0.050(5) 0.030(4) 0.017(4) 0.014(4) 0.026(4)
C45 0.059(6) 0.047(5) 0.037(5) 0.014(4) 0.015(4) 0.029(5)
C46 0.058(6) 0.053(5) 0.050(5) 0.024(4) 0.021(4) 0.035(5)
C47 0.039(5) 0.048(5) 0.056(5) 0.026(4) 0.021(4) 0.025(4)
C48 0.041(5) 0.050(5) 0.041(5) 0.025(4) 0.008(4) 0.021(4)
C49 0.037(4) 0.024(4) 0.038(4) 0.011(3) 0.008(3) 0.011(3)
C50 0.044(5) 0.037(4) 0.045(5) 0.025(4) 0.003(4) 0.010(4)
C51 0.045(5) 0.027(4) 0.045(5) 0.019(4) 0.012(4) 0.010(4)
C52 0.047(5) 0.040(5) 0.055(5) 0.032(4) 0.013(4) 0.013(4)
C53 0.050(5) 0.041(5) 0.045(5) 0.026(4) 0.018(4) 0.023(4)
C54 0.041(4) 0.036(4) 0.034(4) 0.018(3) 0.009(3) 0.018(4)
C55 0.040(4) 0.035(4) 0.033(4) 0.021(3) 0.009(3) 0.015(4)
C56 0.050(5) 0.044(5) 0.030(4) 0.019(4) 0.012(4) 0.013(4)
C57 0.046(5) 0.029(4) 0.031(4) 0.015(3) 0.006(3) 0.012(4)
C58 0.050(5) 0.043(5) 0.037(5) 0.007(4) 0.011(4) 0.010(4)
C59 0.045(5) 0.030(4) 0.031(4) 0.014(3) 0.013(4) 0.019(4)
C60 0.047(4) 0.024(4) 0.020(4) 0.004(3) 0.008(3) 0.019(3)
C61 0.047(5) 0.029(4) 0.037(4) 0.018(3) 0.015(4) 0.023(4)
C62 0.055(5) 0.030(4) 0.019(4) 0.008(3) 0.009(3) 0.026(4)
C63 0.071(6) 0.059(6) 0.032(5) 0.021(4) 0.014(4) 0.033(5)
C64 0.067(6) 0.055(5) 0.035(5) 0.021(4) 0.014(4) 0.038(5)
C65 0.069(6) 0.061(6) 0.043(5) 0.011(4) 0.014(5) 0.041(5)
C66 0.071(7) 0.131(10) 0.079(8) 0.066(8) 0.053(6) 0.069(8)
C67 0.075(6) 0.044(5) 0.036(4) 0.023(4) 0.019(4) 0.039(5)
C68 0.044(5) 0.053(5) 0.030(4) 0.022(4) 0.002(4) 0.019(4)
C69 0.055(5) 0.036(4) 0.033(4) 0.013(4) 0.007(4) 0.012(4)
C70 0.064(6) 0.027(4) 0.038(5) 0.005(4) 0.005(4) 0.018(4)
C71 0.047(5) 0.042(5) 0.033(4) 0.019(4) 0.013(4) 0.027(4)
C72 0.046(5) 0.027(4) 0.038(4) 0.011(3) 0.013(4) 0.016(4)
C73 0.061(6) 0.025(4) 0.039(5) 0.009(3) 0.015(4) 0.021(4)
C74 0.054(5) 0.041(4) 0.033(4) 0.021(4) 0.015(4) 0.027(4)
C76 0.075(6) 0.030(4) 0.042(5) 0.017(4) 0.015(4) 0.033(4)
C1_1 0.080(7) 0.100(9) 0.084(9) 0.004(7) 0.033(7) 0.037(7)
C2_1 0.077(7) 0.084(8) 0.084(7) 0.005(6) 0.023(6) 0.034(6)
C3_1 0.091(7) 0.063(6) 0.068(6) 0.033(5) 0.033(5) 0.053(5)
C4_1 0.078(7) 0.061(6) 0.071(6) 0.026(5) 0.024(5) 0.045(5)
C5_1 0.062(6) 0.066(7) 0.062(6) 0.033(5) 0.031(5) 0.043(6)
Cl1_3 0.142(17) 0.114(16) 0.129(13) 0.025(12) 0.008(13) -0.006(13)
Cl2_3 0.152(15) 0.160(16) 0.144(14) 0.057(13) 0.056(13) 0.033(13)
C1_3 0.108(13) 0.105(13) 0.093(13) 0.063(12) 0.034(12) 0.036(12)
Cl1_4 0.068(4) 0.084(5) 0.096(4) 0.069(4) 0.030(3) 0.036(4)
Cl2_4 0.072(3) 0.058(3) 0.061(3) 0.025(2) 0.024(2) 0.024(2)
C1_4 0.094(9) 0.095(9) 0.085(10) 0.063(8) 0.035(8) 0.044(8)
C1_5 0.20(4) 0.29(5) 0.15(4) 0.14(4) 0.09(3) 0.16(4)
C2_5 0.18(3) 0.24(3) 0.15(3) 0.11(3) 0.07(2) 0.12(3)
C3_5 0.16(2) 0.17(3) 0.15(3) 0.10(2) 0.084(19) 0.12(2)
C4_5 0.17(2) 0.12(2) 0.14(2) 0.085(17) 0.082(17) 0.110(19)
C5_5 0.14(2) 0.12(2) 0.112(18) 0.095(16) 0.099(15) 0.107(19)
Cl1_6 0.0567(13) 0.0349(11) 0.0517(13) 0.0153(9) 0.0116(10) 0.0210(10)
Cl2_6 0.0571(13) 0.0445(12) 0.0562(13) 0.0285(10) 0.0166(11) 0.0273(11)
C1_6 0.053(5) 0.033(4) 0.045(5) 0.015(4) 0.013(4) 0.024(4)
Cl1_8 0.104(14) 0.082(13) 0.116(15) 0.064(10) 0.024(12) 0.035(11)
Cl2_8 0.149(18) 0.119(16) 0.110(17) 0.043(13) 0.046(14) -0.010(14)
C1_8 0.106(12) 0.089(12) 0.086(12) 0.077(10) 0.021(11) 0.043(11)
C1_9 0.072(13) 0.079(13) 0.080(13) 0.008(12) 0.042(12) 0.044(12)
C2_9 0.080(16) 0.076(13) 0.075(13) 0.018(12) 0.035(13) 0.047(13)
C3_9 0.087(13) 0.073(12) 0.076(12) 0.019(10) 0.031(11) 0.044(11)
C4_9 0.086(11) 0.073(10) 0.076(9) 0.019(9) 0.029(9) 0.042(9)
C5_9 0.085(11) 0.068(11) 0.077(10) 0.023(10) 0.030(10) 0.044(10)

loop_
_atom_type_symbol
_atom_type_description
_atom_type_scat_dispersion_real
_atom_type_scat_dispersion_imag
_atom_type_scat_source
C C 0.0033 0.0016 'International Tables Vol C Tables 4.2.6.8 and 6.1.1.4'
Cl Cl 0.1484 0.1585 'International Tables Vol C Tables 4.2.6.8 and 6.1.1.4'
N N 0.0061 0.0033 'International Tables Vol C Tables 4.2.6.8 and 6.1.1.4'
O O 0.0106 0.0060 'International Tables Vol C Tables 4.2.6.8 and 6.1.1.4'
P P 0.1023 0.0942 'International Tables Vol C Tables 4.2.6.8 and 6.1.1.4'
Si Si 0.0817 0.0704 'International Tables Vol C Tables 4.2.6.8 and 6.1.1.4'
H H 0.0000 0.0000 'International Tables Vol C Tables 4.2.6.8 and 6.1.1.4'

loop_
_geom_angle_atom_site_label_1
_geom_angle_atom_site_label_2
_geom_angle_atom_site_label_3
_geom_angle
_geom_angle_site_symmetry_1
_geom_angle_site_symmetry_3
_geom_angle_publ_flag
C43 P1 C23 106.2(3) . . ?
C43 P1 C49 114.7(4) . . ?
C23 P1 C49 106.1(3) . . ?
C43 P1 Si1 109.0(3) . . ?
C23 P1 Si1 108.9(2) . . ?
C49 P1 Si1 111.7(3) . . ?
O1 Si1 N2 95.3(2) . . ?
O1 Si1 O4 174.6(3) . . ?
N2 Si1 O4 88.3(2) . . ?
O1 Si1 N1 88.1(2) . . ?
N2 Si1 N1 123.2(3) . . ?
O4 Si1 N1 93.3(2) . . ?
O1 Si1 P1 87.48(17) . . ?
N2 Si1 P1 118.6(2) . . ?
O4 Si1 P1 87.23(18) . . ?
N1 Si1 P1 118.2(2) . . ?
C12 O1 Si1 114.4(4) . . ?
C16 O4 Si1 113.4(4) . . ?
C13 N1 C29 119.7(6) . . ?
C13 N1 Si1 112.6(4) . . ?
C29 N1 Si1 124.8(4) . . ?
C15 N2 C17 119.9(5) . . ?
C15 N2 Si1 113.6(4) . . ?
C17 N2 Si1 126.0(4) . . ?
C2 C1 C6 120.7(7) . . ?
C2 C1 C10 119.0(6) . . ?
C6 C1 C10 120.3(6) . . ?
C3 C2 C1 120.0(7) . . ?
C3 C2 H2 120.0 . . ?
C1 C2 H2 120.0 . . ?
C2 C3 C4 120.1(7) . . ?
C2 C3 H3 119.9 . . ?
C4 C3 H3 119.9 . . ?
C5 C4 C3 121.1(7) . . ?
C5 C4 H4 119.4 . . ?
C3 C4 H4 119.4 . . ?
C4 C5 C6 119.5(7) . . ?
C4 C5 H5 120.2 . . ?
C6 C5 H5 120.2 . . ?
C1 C6 C5 118.5(7) . . ?
C1 C6 C7 121.8(6) . . ?
C5 C6 C7 119.6(6) . . ?
O2 C7 C6 121.8(6) . . ?
O2 C7 C8 120.1(6) . . ?
C6 C7 C8 118.1(6) . . ?
C11 C8 C9 120.2(6) . . ?
C11 C8 C7 119.5(6) . . ?
C9 C8 C7 120.3(6) . . ?
C8 C9 C14 119.8(6) . . ?
C8 C9 C10 121.4(6) . . ?
C14 C9 C10 118.8(6) . . ?
O3 C10 C9 120.9(6) . . ?
O3 C10 C1 121.3(6) . . ?
C9 C10 C1 117.8(6) . . ?
C12 C11 C8 119.0(6) . . ?
C12 C11 H11 120.5 . . ?
C8 C11 H11 120.5 . . ?
O1 C12 C11 125.0(6) . . ?
O1 C12 C13 113.5(6) . . ?
C11 C12 C13 121.4(6) . . ?
C14 C13 N1 128.5(6) . . ?
C14 C13 C12 120.2(6) . . ?
N1 C13 C12 111.3(6) . . ?
C13 C14 C9 119.4(6) . . ?
C13 C14 H14 120.3 . . ?
C9 C14 H14 120.3 . . ?
C35 C15 C16 119.7(6) . . ?
C35 C15 N2 129.0(6) . . ?
C16 C15 N2 111.3(6) . . ?
O4 C16 C38 124.3(6) . . ?
O4 C16 C15 113.4(6) . . ?
C38 C16 C15 122.3(6) . . ?
C22 C17 C18 121.2(6) . . ?
C22 C17 N2 118.2(6) . . ?
C18 C17 N2 120.5(6) . . ?
C19 C18 C17 119.7(7) . . ?
C19 C18 H18 120.1 . . ?
C17 C18 H18 120.1 . . ?
C18 C19 C20 118.4(7) . . ?
C18 C19 C39 122.0(7) . . ?
C20 C19 C39 119.5(6) . . ?
C19 C20 C21 123.0(7) . . ?
C19 C20 H20 118.5 . . ?
C21 C20 H20 118.5 . . ?
C22 C21 C20 116.8(7) . . ?
C22 C21 C41 123.4(7) . . ?
C20 C21 C41 119.8(7) . . ?
C17 C22 C21 120.8(7) . . ?
C17 C22 H22 119.6 . . ?
C21 C22 H22 119.6 . . ?
C24 C23 C28 111.0(6) . . ?
C24 C23 P1 110.7(5) . . ?
C28 C23 P1 112.2(5) . . ?
C24 C23 H23 107.6 . . ?
C28 C23 H23 107.6 . . ?
P1 C23 H23 107.6 . . ?
C25 C24 C23 111.3(6) . . ?
C25 C24 H24A 109.4 . . ?
C23 C24 H24A 109.4 . . ?
C25 C24 H24B 109.4 . . ?
C23 C24 H24B 109.4 . . ?
H24A C24 H24B 108.0 . . ?
C26 C25 C24 111.5(6) . . ?
C26 C25 H25A 109.3 . . ?
C24 C25 H25A 109.3 . . ?
C26 C25 H25B 109.3 . . ?
C24 C25 H25B 109.3 . . ?
H25A C25 H25B 108.0 . . ?
C25 C26 C27 109.9(7) . . ?
C25 C26 H26A 109.7 . . ?
C27 C26 H26A 109.7 . . ?
C25 C26 H26B 109.7 . . ?
C27 C26 H26B 109.7 . . ?
H26A C26 H26B 108.2 . . ?
C28 C27 C26 111.2(6) . . ?
C28 C27 H27A 109.4 . . ?
C26 C27 H27A 109.4 . . ?
C28 C27 H27B 109.4 . . ?
C26 C27 H27B 109.4 . . ?
H27A C27 H27B 108.0 . . ?
C27 C28 C23 110.9(6) . . ?
C27 C28 H28A 109.5 . . ?
C23 C28 H28A 109.5 . . ?
C27 C28 H28B 109.5 . . ?
C23 C28 H28B 109.5 . . ?
H28A C28 H28B 108.1 . . ?
C30 C29 C34 120.2(6) . . ?
C30 C29 N1 122.1(6) . . ?
C34 C29 N1 117.7(6) . . ?
C29 C30 C31 120.6(6) . . ?
C29 C30 H30 119.7 . . ?
C31 C30 H30 119.7 . . ?
C32 C31 C30 117.4(6) . . ?
C32 C31 C55 120.5(6) . . ?
C30 C31 C55 122.1(6) . . ?
C33 C32 C31 123.9(6) . . ?
C33 C32 H32 118.1 . . ?
C31 C32 H32 118.1 . . ?
C32 C33 C34 117.0(6) . . ?
C32 C33 C57 120.4(6) . . ?
C34 C33 C57 122.7(6) . . ?
C29 C34 C33 120.9(6) . . ?
C29 C34 H34 119.5 . . ?
C33 C34 H34 119.5 . . ?
C15 C35 C36 118.9(6) . . ?
C15 C35 H35 120.6 . . ?
C36 C35 H35 120.6 . . ?
C37 C36 C35 120.7(6) . . ?
C37 C36 C59 119.9(6) . . ?
C35 C36 C59 119.4(6) . . ?
C36 C37 C38 119.3(6) . . ?
C36 C37 C62 121.8(6) . . ?
C38 C37 C62 118.9(6) . . ?
C16 C38 C37 118.9(6) . . ?
C16 C38 H38 120.5 . . ?
C37 C38 H38 120.5 . . ?
C40 C39 C63 108.7(7) . . ?
C40 C39 C19 109.5(6) . . ?
C63 C39 C19 112.1(6) . . ?
C40 C39 C64 109.0(6) . . ?
C63 C39 C64 108.6(6) . . ?
C19 C39 C64 109.0(6) . . ?
C39 C40 H40A 109.5 . . ?
C39 C40 H40B 109.5 . . ?
H40A C40 H40B 109.5 . . ?
C39 C40 H40C 109.5 . . ?
H40A C40 H40C 109.5 . . ?
H40B C40 H40C 109.5 . . ?
C21 C41 C66 111.9(7) . . ?
C21 C41 C42 110.9(7) . . ?
C66 C41 C42 110.0(8) . . ?
C21 C41 C65 108.5(7) . . ?
C66 C41 C65 107.1(8) . . ?
C42 C41 C65 108.3(7) . . ?
C41 C42 H42A 109.5 . . ?
C41 C42 H42B 109.5 . . ?
H42A C42 H42B 109.5 . . ?
C41 C42 H42C 109.5 . . ?
H42A C42 H42C 109.5 . . ?
H42B C42 H42C 109.5 . . ?
C44 C43 C48 110.6(6) . . ?
C44 C43 P1 112.6(5) . . ?
C48 C43 P1 116.3(5) . . ?
C44 C43 H43 105.5 . . ?
C48 C43 H43 105.5 . . ?
P1 C43 H43 105.5 . . ?
C45 C44 C43 110.1(6) . . ?
C45 C44 H44A 109.6 . . ?
C43 C44 H44A 109.6 . . ?
C45 C44 H44B 109.6 . . ?
C43 C44 H44B 109.6 . . ?
H44A C44 H44B 108.2 . . ?
C44 C45 C46 111.9(7) . . ?
C44 C45 H45A 109.2 . . ?
C46 C45 H45A 109.2 . . ?
C44 C45 H45B 109.2 . . ?
C46 C45 H45B 109.2 . . ?
H45A C45 H45B 107.9 . . ?
C47 C46 C45 111.4(7) . . ?
C47 C46 H46A 109.3 . . ?
C45 C46 H46A 109.3 . . ?
C47 C46 H46B 109.3 . . ?
C45 C46 H46B 109.3 . . ?
H46A C46 H46B 108.0 . . ?
C46 C47 C48 112.0(7) . . ?
C46 C47 H47A 109.2 . . ?
C48 C47 H47A 109.2 . . ?
C46 C47 H47B 109.2 . . ?
C48 C47 H47B 109.2 . . ?
H47A C47 H47B 107.9 . . ?
C43 C48 C47 108.4(7) . . ?
C43 C48 H48A 110.0 . . ?
C47 C48 H48A 110.0 . . ?
C43 C48 H48B 110.0 . . ?
C47 C48 H48B 110.0 . . ?
H48A C48 H48B 108.4 . . ?
C54 C49 C50 110.7(6) . . ?
C54 C49 P1 114.8(5) . . ?
C50 C49 P1 114.6(5) . . ?
C54 C49 H49 105.2 . . ?
C50 C49 H49 105.2 . . ?
P1 C49 H49 105.2 . . ?
C51 C50 C49 110.2(7) . . ?
C51 C50 H50A 109.6 . . ?
C49 C50 H50A 109.6 . . ?
C51 C50 H50B 109.6 . . ?
C49 C50 H50B 109.6 . . ?
H50A C50 H50B 108.1 . . ?
C50 C51 C52 112.2(7) . . ?
C50 C51 H51A 109.2 . . ?
C52 C51 H51A 109.2 . . ?
C50 C51 H51B 109.2 . . ?
C52 C51 H51B 109.2 . . ?
H51A C51 H51B 107.9 . . ?
C53 C52 C51 111.4(7) . . ?
C53 C52 H52A 109.3 . . ?
C51 C52 H52A 109.3 . . ?
C53 C52 H52B 109.3 . . ?
C51 C52 H52B 109.3 . . ?
H52A C52 H52B 108.0 . . ?
C52 C53 C54 111.9(7) . . ?
C52 C53 H53A 109.2 . . ?
C54 C53 H53A 109.2 . . ?
C52 C53 H53B 109.2 . . ?
C54 C53 H53B 109.2 . . ?
H53A C53 H53B 107.9 . . ?
C49 C54 C53 109.4(6) . . ?
C49 C54 H54A 109.8 . . ?
C53 C54 H54A 109.8 . . ?
C49 C54 H54B 109.8 . . ?
C53 C54 H54B 109.8 . . ?
H54A C54 H54B 108.2 . . ?
C56 C55 C68 108.8(7) . . ?
C56 C55 C31 108.3(6) . . ?
C68 C55 C31 112.3(6) . . ?
C56 C55 C67 109.4(6) . . ?
C68 C55 C67 108.1(6) . . ?
C31 C55 C67 110.0(6) . . ?
C55 C56 H56A 109.5 . . ?
C55 C56 H56B 109.5 . . ?
H56A C56 H56B 109.5 . . ?
C55 C56 H56C 109.5 . . ?
H56A C56 H56C 109.5 . . ?
H56B C56 H56C 109.5 . . ?
C70 C57 C58 109.4(7) . . ?
C70 C57 C69 108.3(7) . . ?
C58 C57 C69 108.1(7) . . ?
C70 C57 C33 108.5(6) . . ?
C58 C57 C33 110.0(6) . . ?
C69 C57 C33 112.5(6) . . ?
C57 C58 H58A 109.5 . . ?
C57 C58 H58B 109.5 . . ?
H58A C58 H58B 109.5 . . ?
C57 C58 H58C 109.5 . . ?
H58A C58 H58C 109.5 . . ?
H58B C58 H58C 109.5 . . ?
O5 C59 C60 120.5(7) . . ?
O5 C59 C36 121.0(6) . . ?
C60 C59 C36 118.4(6) . . ?
C71 C60 C61 119.0(6) . . ?
C71 C60 C59 119.2(6) . . ?
C61 C60 C59 121.8(6) . . ?
C74 C61 C60 119.9(7) . . ?
C74 C61 C62 120.6(6) . . ?
C60 C61 C62 119.5(6) . . ?
O6 C62 C37 121.5(6) . . ?
O6 C62 C61 119.9(6) . . ?
C37 C62 C61 118.6(6) . . ?
C39 C63 H63A 109.5 . . ?
C39 C63 H63B 109.5 . . ?
H63A C63 H63B 109.5 . . ?
C39 C63 H63C 109.5 . . ?
H63A C63 H63C 109.5 . . ?
H63B C63 H63C 109.5 . . ?
C39 C64 H64A 109.5 . . ?
C39 C64 H64B 109.5 . . ?
H64A C64 H64B 109.5 . . ?
C39 C64 H64C 109.5 . . ?
H64A C64 H64C 109.5 . . ?
H64B C64 H64C 109.5 . . ?
C41 C65 H65A 109.5 . . ?
C41 C65 H65B 109.5 . . ?
H65A C65 H65B 109.5 . . ?
C41 C65 H65C 109.5 . . ?
H65A C65 H65C 109.5 . . ?
H65B C65 H65C 109.5 . . ?
C41 C66 H66A 109.5 . . ?
C41 C66 H66B 109.5 . . ?
H66A C66 H66B 109.5 . . ?
C41 C66 H66C 109.5 . . ?
H66A C66 H66C 109.5 . . ?
H66B C66 H66C 109.5 . . ?
C55 C67 H67A 109.5 . . ?
C55 C67 H67B 109.5 . . ?
H67A C67 H67B 109.5 . . ?
C55 C67 H67C 109.5 . . ?
H67A C67 H67C 109.5 . . ?
H67B C67 H67C 109.5 . . ?
C55 C68 H68A 109.5 . . ?
C55 C68 H68B 109.5 . . ?
H68A C68 H68B 109.5 . . ?
C55 C68 H68C 109.5 . . ?
H68A C68 H68C 109.5 . . ?
H68B C68 H68C 109.5 . . ?
C57 C69 H69A 109.5 . . ?
C57 C69 H69B 109.5 . . ?
H69A C69 H69B 109.5 . . ?
C57 C69 H69C 109.5 . . ?
H69A C69 H69C 109.5 . . ?
H69B C69 H69C 109.5 . . ?
C57 C70 H70A 109.5 . . ?
C57 C70 H70B 109.5 . . ?
H70A C70 H70B 109.5 . . ?
C57 C70 H70C 109.5 . . ?
H70A C70 H70C 109.5 . . ?
H70B C70 H70C 109.5 . . ?
C72 C71 C60 120.4(7) . . ?
C72 C71 H71 119.8 . . ?
C60 C71 H71 119.8 . . ?
C73 C72 C71 120.1(7) . . ?
C73 C72 H72 120.0 . . ?
C71 C72 H72 120.0 . . ?
C72 C73 C74 120.2(7) . . ?
C72 C73 H73 119.9 . . ?
C74 C73 H73 119.9 . . ?
C73 C74 C61 120.4(7) . . ?
C73 C74 H74 119.8 . . ?
C61 C74 H74 119.8 . . ?
Cl4 C76 Cl3 111.6(5) . . ?
Cl4 C76 H76A 109.3 . . ?
Cl3 C76 H76A 109.3 . . ?
Cl4 C76 H76B 109.3 . . ?
Cl3 C76 H76B 109.3 . . ?
H76A C76 H76B 108.0 . . ?
C2_1 C1_1 H1A_1 109.5 . . ?
C2_1 C1_1 H1B_1 109.5 . . ?
H1A_1 C1_1 H1B_1 109.5 . . ?
C2_1 C1_1 H1C_1 109.5 . . ?
H1A_1 C1_1 H1C_1 109.5 . . ?
H1B_1 C1_1 H1C_1 109.5 . . ?
C1_1 C2_1 C3_1 112.3(12) . . ?
C1_1 C2_1 H2A_1 109.2 . . ?
C3_1 C2_1 H2A_1 109.2 . . ?
C1_1 C2_1 H2B_1 109.2 . . ?
C3_1 C2_1 H2B_1 109.2 . . ?
H2A_1 C2_1 H2B_1 107.9 . . ?
C2_1 C3_1 C4_1 112.4(10) . . ?
C2_1 C3_1 H3A_1 109.1 . . ?
C4_1 C3_1 H3A_1 109.1 . . ?
C2_1 C3_1 H3B_1 109.1 . . ?
C4_1 C3_1 H3B_1 109.1 . . ?
H3A_1 C3_1 H3B_1 107.8 . . ?
C3_1 C4_1 C5_1 111.3(9) . . ?
C3_1 C4_1 H4A_1 109.4 . . ?
C5_1 C4_1 H4A_1 109.4 . . ?
C3_1 C4_1 H4B_1 109.4 . . ?
C5_1 C4_1 H4B_1 109.4 . . ?
H4A_1 C4_1 H4B_1 108.0 . . ?
C4_1 C5_1 H5A_1 109.5 . . ?
C4_1 C5_1 H5B_1 109.5 . . ?
H5A_1 C5_1 H5B_1 109.5 . . ?
C4_1 C5_1 H5C_1 109.5 . . ?
H5A_1 C5_1 H5C_1 109.5 . . ?
H5B_1 C5_1 H5C_1 109.5 . . ?
Cl1_3 C1_3 Cl2_3 110.5(13) . . ?
Cl1_3 C1_3 H1A_3 109.6 . . ?
Cl2_3 C1_3 H1A_3 109.6 . . ?
Cl1_3 C1_3 H1B_3 109.6 . . ?
Cl2_3 C1_3 H1B_3 109.6 . . ?
H1A_3 C1_3 H1B_3 108.1 . . ?
Cl1_4 C1_4 Cl2_4 110.5(7) . . ?
Cl1_4 C1_4 H1A_4 109.6 . . ?
Cl2_4 C1_4 H1A_4 109.6 . . ?
Cl1_4 C1_4 H1B_4 109.6 . . ?
Cl2_4 C1_4 H1B_4 109.6 . . ?
H1A_4 C1_4 H1B_4 108.1 . . ?
C2_5 C1_5 H1A_5 109.5 . . ?
C2_5 C1_5 H1B_5 109.5 . . ?
H1A_5 C1_5 H1B_5 109.5 . . ?
C2_5 C1_5 H1C_5 109.5 . . ?
H1A_5 C1_5 H1C_5 109.5 . . ?
H1B_5 C1_5 H1C_5 109.5 . . ?
C3_5 C2_5 C1_5 103(3) . . ?
C3_5 C2_5 H2A_5 111.1 . . ?
C1_5 C2_5 H2A_5 111.1 . . ?
C3_5 C2_5 H2B_5 111.1 . . ?
C1_5 C2_5 H2B_5 111.1 . . ?
H2A_5 C2_5 H2B_5 109.0 . . ?
C4_5 C3_5 C2_5 107(3) . . ?
C4_5 C3_5 H3A_5 110.2 . . ?
C2_5 C3_5 H3A_5 110.2 . . ?
C4_5 C3_5 H3B_5 110.2 . . ?
C2_5 C3_5 H3B_5 110.2 . . ?
H3A_5 C3_5 H3B_5 108.5 . . ?
C3_5 C4_5 C5_5 105(2) . . ?
C3_5 C4_5 H4A_5 110.6 . . ?
C5_5 C4_5 H4A_5 110.6 . . ?
C3_5 C4_5 H4B_5 110.6 . . ?
C5_5 C4_5 H4B_5 110.6 . . ?
H4A_5 C4_5 H4B_5 108.8 . . ?
C4_5 C5_5 H5A_5 109.5 . . ?
C4_5 C5_5 H5B_5 109.5 . . ?
H5A_5 C5_5 H5B_5 109.5 . . ?
C4_5 C5_5 H5C_5 109.5 . . ?
H5A_5 C5_5 H5C_5 109.5 . . ?
H5B_5 C5_5 H5C_5 109.5 . . ?
Cl1_6 C1_6 Cl2_6 111.0(4) . . ?
Cl1_6 C1_6 H1A_6 109.4 . . ?
Cl2_6 C1_6 H1A_6 109.4 . . ?
Cl1_6 C1_6 H1B_6 109.4 . . ?
Cl2_6 C1_6 H1B_6 109.4 . . ?
H1A_6 C1_6 H1B_6 108.0 . . ?
Cl1_8 C1_8 Cl2_8 109.8(13) . . ?
Cl1_8 C1_8 H1A_8 109.7 . . ?
Cl2_8 C1_8 H1A_8 109.7 . . ?
Cl1_8 C1_8 H1B_8 109.7 . . ?
Cl2_8 C1_8 H1B_8 109.7 . . ?
H1A_8 C1_8 H1B_8 108.2 . . ?
C2_9 C1_9 H1A_9 109.5 . . ?
C2_9 C1_9 H1B_9 109.5 . . ?
H1A_9 C1_9 H1B_9 109.5 . . ?
C2_9 C1_9 H1C_9 109.5 . . ?
H1A_9 C1_9 H1C_9 109.5 . . ?
H1B_9 C1_9 H1C_9 109.5 . . ?
C3_9 C2_9 C1_9 113(2) . . ?
C3_9 C2_9 H2A_9 109.1 . . ?
C1_9 C2_9 H2A_9 109.1 . . ?
C3_9 C2_9 H2B_9 109.1 . . ?
C1_9 C2_9 H2B_9 109.1 . . ?
H2A_9 C2_9 H2B_9 107.8 . . ?
C2_9 C3_9 C4_9 115(2) . . ?
C2_9 C3_9 H3A_9 108.5 . . ?
C4_9 C3_9 H3A_9 108.5 . . ?
C2_9 C3_9 H3B_9 108.5 . . ?
C4_9 C3_9 H3B_9 108.5 . . ?
H3A_9 C3_9 H3B_9 107.5 . . ?
C3_9 C4_9 C5_9 108(2) . . ?
C3_9 C4_9 H4A_9 110.0 . . ?
C5_9 C4_9 H4A_9 110.0 . . ?
C3_9 C4_9 H4B_9 110.0 . . ?
C5_9 C4_9 H4B_9 110.0 . . ?
H4A_9 C4_9 H4B_9 108.4 . . ?
C4_9 C5_9 H5A_9 109.5 . . ?
C4_9 C5_9 H5B_9 109.5 . . ?
H5A_9 C5_9 H5B_9 109.5 . . ?
C4_9 C5_9 H5C_9 109.5 . . ?
H5A_9 C5_9 H5C_9 109.5 . . ?
H5B_9 C5_9 H5C_9 109.5 . . ?

loop_
_geom_bond_atom_site_label_1
_geom_bond_atom_site_label_2
_geom_bond_distance
_geom_bond_site_symmetry_2
_geom_bond_publ_flag
Cl3 C76 1.761(9) . ?
Cl4 C76 1.759(8) . ?
P1 C43 1.834(7) . ?
P1 C23 1.841(7) . ?
P1 C49 1.846(7) . ?
P1 Si1 2.354(3) . ?
Si1 O1 1.743(5) . ?
Si1 N2 1.747(6) . ?
Si1 O4 1.767(5) . ?
Si1 N1 1.781(6) . ?
O1 C12 1.345(8) . ?
O2 C7 1.218(8) . ?
O3 C10 1.216(8) . ?
O4 C16 1.363(8) . ?
O5 C59 1.224(9) . ?
O6 C62 1.227(8) . ?
N1 C13 1.388(9) . ?
N1 C29 1.431(8) . ?
N2 C15 1.402(8) . ?
N2 C17 1.441(8) . ?
C1 C2 1.396(10) . ?
C1 C6 1.409(10) . ?
C1 C10 1.503(10) . ?
C2 C3 1.367(11) . ?
C2 H2 0.9500 . ?
C3 C4 1.393(11) . ?
C3 H3 0.9500 . ?
C4 C5 1.385(11) . ?
C4 H4 0.9500 . ?
C5 C6 1.410(10) . ?
C5 H5 0.9500 . ?
C6 C7 1.465(10) . ?
C7 C8 1.509(9) . ?
C8 C11 1.401(10) . ?
C8 C9 1.406(9) . ?
C9 C14 1.418(10) . ?
C9 C10 1.484(10) . ?
C11 C12 1.372(9) . ?
C11 H11 0.9500 . ?
C12 C13 1.410(9) . ?
C13 C14 1.369(10) . ?
C14 H14 0.9500 . ?
C15 C35 1.382(10) . ?
C15 C16 1.395(9) . ?
C16 C38 1.366(9) . ?
C17 C22 1.372(10) . ?
C17 C18 1.400(10) . ?
C18 C19 1.388(10) . ?
C18 H18 0.9500 . ?
C19 C20 1.390(10) . ?
C19 C39 1.531(10) . ?
C20 C21 1.406(11) . ?
C20 H20 0.9500 . ?
C21 C22 1.406(10) . ?
C21 C41 1.510(11) . ?
C22 H22 0.9500 . ?
C23 C24 1.537(9) . ?
C23 C28 1.543(10) . ?
C23 H23 1.0000 . ?
C24 C25 1.519(10) . ?
C24 H24A 0.9900 . ?
C24 H24B 0.9900 . ?
C25 C26 1.517(11) . ?
C25 H25A 0.9900 . ?
C25 H25B 0.9900 . ?
C26 C27 1.545(10) . ?
C26 H26A 0.9900 . ?
C26 H26B 0.9900 . ?
C27 C28 1.526(10) . ?
C27 H27A 0.9900 . ?
C27 H27B 0.9900 . ?
C28 H28A 0.9900 . ?
C28 H28B 0.9900 . ?
C29 C30 1.373(9) . ?
C29 C34 1.394(9) . ?
C30 C31 1.405(9) . ?
C30 H30 0.9500 . ?
C31 C32 1.386(10) . ?
C31 C55 1.538(9) . ?
C32 C33 1.384(9) . ?
C32 H32 0.9500 . ?
C33 C34 1.398(9) . ?
C33 C57 1.541(10) . ?
C34 H34 0.9500 . ?
C35 C36 1.411(9) . ?
C35 H35 0.9500 . ?
C36 C37 1.401(10) . ?
C36 C59 1.481(10) . ?
C37 C38 1.409(9) . ?
C37 C62 1.470(9) . ?
C38 H38 0.9500 . ?
C39 C40 1.522(11) . ?
C39 C63 1.526(12) . ?
C39 C64 1.552(11) . ?
C40 H40A 0.9800 . ?
C40 H40B 0.9800 . ?
C40 H40C 0.9800 . ?
C41 C66 1.519(12) . ?
C41 C42 1.520(12) . ?
C41 C65 1.551(12) . ?
C42 H42A 0.9800 . ?
C42 H42B 0.9800 . ?
C42 H42C 0.9800 . ?
C43 C44 1.529(10) . ?
C43 C48 1.541(10) . ?
C43 H43 1.0000 . ?
C44 C45 1.509(11) . ?
C44 H44A 0.9900 . ?
C44 H44B 0.9900 . ?
C45 C46 1.514(12) . ?
C45 H45A 0.9900 . ?
C45 H45B 0.9900 . ?
C46 C47 1.510(12) . ?
C46 H46A 0.9900 . ?
C46 H46B 0.9900 . ?
C47 C48 1.542(11) . ?
C47 H47A 0.9900 . ?
C47 H47B 0.9900 . ?
C48 H48A 0.9900 . ?
C48 H48B 0.9900 . ?
C49 C54 1.537(10) . ?
C49 C50 1.541(11) . ?
C49 H49 1.0000 . ?
C50 C51 1.513(10) . ?
C50 H50A 0.9900 . ?
C50 H50B 0.9900 . ?
C51 C52 1.523(11) . ?
C51 H51A 0.9900 . ?
C51 H51B 0.9900 . ?
C52 C53 1.511(11) . ?
C52 H52A 0.9900 . ?
C52 H52B 0.9900 . ?
C53 C54 1.540(10) . ?
C53 H53A 0.9900 . ?
C53 H53B 0.9900 . ?
C54 H54A 0.9900 . ?
C54 H54B 0.9900 . ?
C55 C56 1.533(11) . ?
C55 C68 1.537(11) . ?
C55 C67 1.550(10) . ?
C56 H56A 0.9800 . ?
C56 H56B 0.9800 . ?
C56 H56C 0.9800 . ?
C57 C70 1.512(11) . ?
C57 C58 1.518(11) . ?
C57 C69 1.531(10) . ?
C58 H58A 0.9800 . ?
C58 H58B 0.9800 . ?
C58 H58C 0.9800 . ?
C59 C60 1.478(10) . ?
C60 C71 1.399(10) . ?
C60 C61 1.403(10) . ?
C61 C74 1.393(10) . ?
C61 C62 1.489(10) . ?
C63 H63A 0.9800 . ?
C63 H63B 0.9800 . ?
C63 H63C 0.9800 . ?
C64 H64A 0.9800 . ?
C64 H64B 0.9800 . ?
C64 H64C 0.9800 . ?
C65 H65A 0.9800 . ?
C65 H65B 0.9800 . ?
C65 H65C 0.9800 . ?
C66 H66A 0.9800 . ?
C66 H66B 0.9800 . ?
C66 H66C 0.9800 . ?
C67 H67A 0.9800 . ?
C67 H67B 0.9800 . ?
C67 H67C 0.9800 . ?
C68 H68A 0.9800 . ?
C68 H68B 0.9800 . ?
C68 H68C 0.9800 . ?
C69 H69A 0.9800 . ?
C69 H69B 0.9800 . ?
C69 H69C 0.9800 . ?
C70 H70A 0.9800 . ?
C70 H70B 0.9800 . ?
C70 H70C 0.9800 . ?
C71 C72 1.397(10) . ?
C71 H71 0.9500 . ?
C72 C73 1.376(11) . ?
C72 H72 0.9500 . ?
C73 C74 1.388(11) . ?
C73 H73 0.9500 . ?
C74 H74 0.9500 . ?
C76 H76A 0.9900 . ?
C76 H76B 0.9900 . ?
C1_1 C2_1 1.466(14) . ?
C1_1 H1A_1 0.9800 . ?
C1_1 H1B_1 0.9800 . ?
C1_1 H1C_1 0.9800 . ?
C2_1 C3_1 1.473(13) . ?
C2_1 H2A_1 0.9900 . ?
C2_1 H2B_1 0.9900 . ?
C3_1 C4_1 1.503(12) . ?
C3_1 H3A_1 0.9900 . ?
C3_1 H3B_1 0.9900 . ?
C4_1 C5_1 1.505(13) . ?
C4_1 H4A_1 0.9900 . ?
C4_1 H4B_1 0.9900 . ?
C5_1 H5A_1 0.9800 . ?
C5_1 H5B_1 0.9800 . ?
C5_1 H5C_1 0.9800 . ?
Cl1_3 C1_3 1.769(9) . ?
Cl2_3 C1_3 1.771(9) . ?
C1_3 H1A_3 0.9900 . ?
C1_3 H1B_3 0.9900 . ?
Cl1_4 C1_4 1.760(8) . ?
Cl2_4 C1_4 1.769(8) . ?
C1_4 H1A_4 0.9900 . ?
C1_4 H1B_4 0.9900 . ?
C1_5 C2_5 1.46(2) . ?
C1_5 H1A_5 0.9800 . ?
C1_5 H1B_5 0.9800 . ?
C1_5 H1C_5 0.9800 . ?
C2_5 C3_5 1.45(2) . ?
C2_5 H2A_5 0.9900 . ?
C2_5 H2B_5 0.9900 . ?
C3_5 C4_5 1.45(2) . ?
C3_5 H3A_5 0.9900 . ?
C3_5 H3B_5 0.9900 . ?
C4_5 C5_5 1.46(2) . ?
C4_5 H4A_5 0.9900 . ?
C4_5 H4B_5 0.9900 . ?
C5_5 H5A_5 0.9800 . ?
C5_5 H5B_5 0.9800 . ?
C5_5 H5C_5 0.9800 . ?
Cl1_6 C1_6 1.767(6) . ?
Cl2_6 C1_6 1.775(6) . ?
C1_6 H1A_6 0.9900 . ?
C1_6 H1B_6 0.9900 . ?
Cl1_8 C1_8 1.768(9) . ?
Cl2_8 C1_8 1.771(9) . ?
C1_8 H1A_8 0.9900 . ?
C1_8 H1B_8 0.9900 . ?
C1_9 C2_9 1.469(18) . ?
C1_9 H1A_9 0.9800 . ?
C1_9 H1B_9 0.9800 . ?
C1_9 H1C_9 0.9800 . ?
C2_9 C3_9 1.469(17) . ?
C2_9 H2A_9 0.9900 . ?
C2_9 H2B_9 0.9900 . ?
C3_9 C4_9 1.493(18) . ?
C3_9 H3A_9 0.9900 . ?
C3_9 H3B_9 0.9900 . ?
C4_9 C5_9 1.504(18) . ?
C4_9 H4A_9 0.9900 . ?
C4_9 H4B_9 0.9900 . ?
C5_9 H5A_9 0.9800 . ?
C5_9 H5B_9 0.9800 . ?
C5_9 H5C_9 0.9800 . ?

loop_
_geom_torsion_atom_site_label_1
_geom_torsion_atom_site_label_2
_geom_torsion_atom_site_label_3
_geom_torsion_atom_site_label_4
_geom_torsion
_geom_torsion_site_symmetry_1
_geom_torsion_site_symmetry_2
_geom_torsion_site_symmetry_3
_geom_torsion_site_symmetry_4
_geom_torsion_publ_flag
N2 Si1 O1 C12 121.5(5) . . . . ?
N1 Si1 O1 C12 -1.6(5) . . . . ?
P1 Si1 O1 C12 -120.0(4) . . . . ?
N2 Si1 O4 C16 1.2(5) . . . . ?
N1 Si1 O4 C16 124.3(5) . . . . ?
P1 Si1 O4 C16 -117.6(4) . . . . ?
O1 Si1 N1 C13 0.6(5) . . . . ?
N2 Si1 N1 C13 -94.6(5) . . . . ?
O4 Si1 N1 C13 175.3(5) . . . . ?
P1 Si1 N1 C13 86.7(5) . . . . ?
O1 Si1 N1 C29 161.0(5) . . . . ?
N2 Si1 N1 C29 65.8(6) . . . . ?
O4 Si1 N1 C29 -24.3(6) . . . . ?
P1 Si1 N1 C29 -112.9(5) . . . . ?
O1 Si1 N2 C15 176.9(5) . . . . ?
O4 Si1 N2 C15 0.9(5) . . . . ?
N1 Si1 N2 C15 -91.8(5) . . . . ?
P1 Si1 N2 C15 86.8(5) . . . . ?
O1 Si1 N2 C17 -11.4(6) . . . . ?
O4 Si1 N2 C17 172.6(6) . . . . ?
N1 Si1 N2 C17 79.9(6) . . . . ?
P1 Si1 N2 C17 -101.5(6) . . . . ?
C6 C1 C2 C3 0.3(11) . . . . ?
C10 C1 C2 C3 -177.6(7) . . . . ?
C1 C2 C3 C4 -0.4(11) . . . . ?
C2 C3 C4 C5 0.7(12) . . . . ?
C3 C4 C5 C6 -0.9(11) . . . . ?
C2 C1 C6 C5 -0.4(10) . . . . ?
C10 C1 C6 C5 177.4(6) . . . . ?
C2 C1 C6 C7 -179.8(7) . . . . ?
C10 C1 C6 C7 -2.0(10) . . . . ?
C4 C5 C6 C1 0.7(10) . . . . ?
C4 C5 C6 C7 -179.9(7) . . . . ?
C1 C6 C7 O2 180.0(7) . . . . ?
C5 C6 C7 O2 0.6(11) . . . . ?
C1 C6 C7 C8 -1.8(10) . . . . ?
C5 C6 C7 C8 178.9(6) . . . . ?
O2 C7 C8 C11 2.7(10) . . . . ?
C6 C7 C8 C11 -175.6(6) . . . . ?
O2 C7 C8 C9 -179.6(7) . . . . ?
C6 C7 C8 C9 2.2(10) . . . . ?
C11 C8 C9 C14 0.0(10) . . . . ?
C7 C8 C9 C14 -177.7(6) . . . . ?
C11 C8 C9 C10 179.0(6) . . . . ?
C7 C8 C9 C10 1.3(10) . . . . ?
C8 C9 C10 O3 175.6(7) . . . . ?
C14 C9 C10 O3 -5.4(10) . . . . ?
C8 C9 C10 C1 -5.0(10) . . . . ?
C14 C9 C10 C1 174.0(6) . . . . ?
C2 C1 C10 O3 2.6(11) . . . . ?
C6 C1 C10 O3 -175.3(7) . . . . ?
C2 C1 C10 C9 -176.8(7) . . . . ?
C6 C1 C10 C9 5.3(10) . . . . ?
C9 C8 C11 C12 -1.6(10) . . . . ?
C7 C8 C11 C12 176.2(6) . . . . ?
Si1 O1 C12 C11 -179.2(5) . . . . ?
Si1 O1 C12 C13 2.3(7) . . . . ?
C8 C11 C12 O1 -176.1(6) . . . . ?
C8 C11 C12 C13 2.3(10) . . . . ?
C29 N1 C13 C14 20.3(10) . . . . ?
Si1 N1 C13 C14 -178.2(6) . . . . ?
C29 N1 C13 C12 -161.0(6) . . . . ?
Si1 N1 C13 C12 0.5(7) . . . . ?
O1 C12 C13 C14 177.1(6) . . . . ?
C11 C12 C13 C14 -1.5(10) . . . . ?
O1 C12 C13 N1 -1.8(8) . . . . ?
C11 C12 C13 N1 179.6(6) . . . . ?
N1 C13 C14 C9 178.5(6) . . . . ?
C12 C13 C14 C9 -0.1(10) . . . . ?
C8 C9 C14 C13 0.8(10) . . . . ?
C10 C9 C14 C13 -178.2(6) . . . . ?
C17 N2 C15 C35 4.2(10) . . . . ?
Si1 N2 C15 C35 176.4(6) . . . . ?
C17 N2 C15 C16 -175.0(6) . . . . ?
Si1 N2 C15 C16 -2.8(7) . . . . ?
Si1 O4 C16 C38 177.0(5) . . . . ?
Si1 O4 C16 C15 -3.0(7) . . . . ?
C35 C15 C16 O4 -175.6(6) . . . . ?
N2 C15 C16 O4 3.6(8) . . . . ?
C35 C15 C16 C38 4.4(10) . . . . ?
N2 C15 C16 C38 -176.3(6) . . . . ?
C15 N2 C17 C22 106.7(7) . . . . ?
Si1 N2 C17 C22 -64.5(8) . . . . ?
C15 N2 C17 C18 -75.5(8) . . . . ?
Si1 N2 C17 C18 113.3(6) . . . . ?
C22 C17 C18 C19 1.6(10) . . . . ?
N2 C17 C18 C19 -176.1(6) . . . . ?
C17 C18 C19 C20 -0.4(10) . . . . ?
C17 C18 C19 C39 176.2(6) . . . . ?
C18 C19 C20 C21 -0.5(11) . . . . ?
C39 C19 C20 C21 -177.2(7) . . . . ?
C19 C20 C21 C22 0.2(11) . . . . ?
C19 C20 C21 C41 179.6(7) . . . . ?
C18 C17 C22 C21 -2.0(10) . . . . ?
N2 C17 C22 C21 175.7(6) . . . . ?
C20 C21 C22 C17 1.1(10) . . . . ?
C41 C21 C22 C17 -178.4(7) . . . . ?
C43 P1 C23 C24 -59.6(6) . . . . ?
C49 P1 C23 C24 177.9(5) . . . . ?
Si1 P1 C23 C24 57.6(6) . . . . ?
C43 P1 C23 C28 175.9(5) . . . . ?
C49 P1 C23 C28 53.4(6) . . . . ?
Si1 P1 C23 C28 -66.9(5) . . . . ?
C28 C23 C24 C25 -54.7(8) . . . . ?
P1 C23 C24 C25 -179.9(6) . . . . ?
C23 C24 C25 C26 56.9(9) . . . . ?
C24 C25 C26 C27 -57.5(9) . . . . ?
C25 C26 C27 C28 57.3(9) . . . . ?
C26 C27 C28 C23 -56.0(9) . . . . ?
C24 C23 C28 C27 54.5(8) . . . . ?
P1 C23 C28 C27 178.8(5) . . . . ?
C13 N1 C29 C30 -75.0(9) . . . . ?
Si1 N1 C29 C30 125.9(6) . . . . ?
C13 N1 C29 C34 104.4(7) . . . . ?
Si1 N1 C29 C34 -54.7(8) . . . . ?
C34 C29 C30 C31 -0.8(10) . . . . ?
N1 C29 C30 C31 178.6(6) . . . . ?
C29 C30 C31 C32 0.6(10) . . . . ?
C29 C30 C31 C55 -176.7(7) . . . . ?
C30 C31 C32 C33 0.4(11) . . . . ?
C55 C31 C32 C33 177.7(7) . . . . ?
C31 C32 C33 C34 -1.1(11) . . . . ?
C31 C32 C33 C57 180.0(7) . . . . ?
C30 C29 C34 C33 0.0(10) . . . . ?
N1 C29 C34 C33 -179.4(6) . . . . ?
C32 C33 C34 C29 0.9(10) . . . . ?
C57 C33 C34 C29 179.8(6) . . . . ?
C16 C15 C35 C36 -1.6(10) . . . . ?
N2 C15 C35 C36 179.3(6) . . . . ?
C15 C35 C36 C37 -1.9(10) . . . . ?
C15 C35 C36 C59 177.3(6) . . . . ?
C35 C36 C37 C38 2.9(10) . . . . ?
C59 C36 C37 C38 -176.4(6) . . . . ?
C35 C36 C37 C62 -175.8(7) . . . . ?
C59 C36 C37 C62 5.0(11) . . . . ?
O4 C16 C38 C37 176.6(6) . . . . ?
C15 C16 C38 C37 -3.5(10) . . . . ?
C36 C37 C38 C16 -0.2(10) . . . . ?
C62 C37 C38 C16 178.5(6) . . . . ?
C18 C19 C39 C40 -116.7(8) . . . . ?
C20 C19 C39 C40 59.8(9) . . . . ?
C18 C19 C39 C63 3.9(10) . . . . ?
C20 C19 C39 C63 -179.5(7) . . . . ?
C18 C19 C39 C64 124.2(7) . . . . ?
C20 C19 C39 C64 -59.3(9) . . . . ?
C22 C21 C41 C66 2.6(12) . . . . ?
C20 C21 C41 C66 -176.8(8) . . . . ?
C22 C21 C41 C42 -120.6(8) . . . . ?
C20 C21 C41 C42 60.0(10) . . . . ?
C22 C21 C41 C65 120.6(8) . . . . ?
C20 C21 C41 C65 -58.8(9) . . . . ?
C23 P1 C43 C44 -172.8(5) . . . . ?
C49 P1 C43 C44 -56.0(6) . . . . ?
Si1 P1 C43 C44 70.0(6) . . . . ?
C23 P1 C43 C48 -43.7(6) . . . . ?
C49 P1 C43 C48 73.1(6) . . . . ?
Si1 P1 C43 C48 -160.9(5) . . . . ?
C48 C43 C44 C45 59.0(9) . . . . ?
P1 C43 C44 C45 -169.0(6) . . . . ?
C43 C44 C45 C46 -56.6(9) . . . . ?
C44 C45 C46 C47 54.8(10) . . . . ?
C45 C46 C47 C48 -55.2(9) . . . . ?
C44 C43 C48 C47 -58.3(8) . . . . ?
P1 C43 C48 C47 171.7(5) . . . . ?
C46 C47 C48 C43 56.6(9) . . . . ?
C43 P1 C49 C54 70.4(6) . . . . ?
C23 P1 C49 C54 -172.7(6) . . . . ?
Si1 P1 C49 C54 -54.2(6) . . . . ?
C43 P1 C49 C50 -59.3(7) . . . . ?
C23 P1 C49 C50 57.6(7) . . . . ?
Si1 P1 C49 C50 176.1(5) . . . . ?
C54 C49 C50 C51 57.7(9) . . . . ?
P1 C49 C50 C51 -170.6(6) . . . . ?
C49 C50 C51 C52 -55.7(9) . . . . ?
C50 C51 C52 C53 54.6(10) . . . . ?
C51 C52 C53 C54 -54.8(9) . . . . ?
C50 C49 C54 C53 -57.6(8) . . . . ?
P1 C49 C54 C53 170.8(5) . . . . ?
C52 C53 C54 C49 56.5(9) . . . . ?
C32 C31 C55 C56 -64.6(9) . . . . ?
C30 C31 C55 C56 112.6(8) . . . . ?
C32 C31 C55 C68 175.2(7) . . . . ?
C30 C31 C55 C68 -7.6(10) . . . . ?
C32 C31 C55 C67 54.8(9) . . . . ?
C30 C31 C55 C67 -128.0(7) . . . . ?
C32 C33 C57 C70 -56.0(9) . . . . ?
C34 C33 C57 C70 125.1(7) . . . . ?
C32 C33 C57 C58 63.6(9) . . . . ?
C34 C33 C57 C58 -115.3(8) . . . . ?
C32 C33 C57 C69 -175.8(7) . . . . ?
C34 C33 C57 C69 5.3(10) . . . . ?
C37 C36 C59 O5 173.6(7) . . . . ?
C35 C36 C59 O5 -5.7(11) . . . . ?
C37 C36 C59 C60 -2.5(10) . . . . ?
C35 C36 C59 C60 178.2(6) . . . . ?
O5 C59 C60 C71 2.5(11) . . . . ?
C36 C59 C60 C71 178.6(7) . . . . ?
O5 C59 C60 C61 -176.9(7) . . . . ?
C36 C59 C60 C61 -0.8(11) . . . . ?
C71 C60 C61 C74 0.7(11) . . . . ?
C59 C60 C61 C74 -180.0(7) . . . . ?
C71 C60 C61 C62 -177.8(7) . . . . ?
C59 C60 C61 C62 1.6(11) . . . . ?
C36 C37 C62 O6 173.0(7) . . . . ?
C38 C37 C62 O6 -5.7(11) . . . . ?
C36 C37 C62 C61 -4.1(11) . . . . ?
C38 C37 C62 C61 177.2(7) . . . . ?
C74 C61 C62 O6 5.2(12) . . . . ?
C60 C61 C62 O6 -176.4(7) . . . . ?
C74 C61 C62 C37 -177.7(7) . . . . ?
C60 C61 C62 C37 0.7(11) . . . . ?
C61 C60 C71 C72 -0.7(11) . . . . ?
C59 C60 C71 C72 179.9(7) . . . . ?
C60 C71 C72 C73 0.2(12) . . . . ?
C71 C72 C73 C74 0.4(12) . . . . ?
C72 C73 C74 C61 -0.5(12) . . . . ?
C60 C61 C74 C73 -0.1(12) . . . . ?
C62 C61 C74 C73 178.4(7) . . . . ?
C1_1 C2_1 C3_1 C4_1 -69.1(17) . . . . ?
C2_1 C3_1 C4_1 C5_1 -175.1(11) . . . . ?
C1_5 C2_5 C3_5 C4_5 174(4) . . . . ?
C2_5 C3_5 C4_5 C5_5 171(3) . . . . ?
C1_9 C2_9 C3_9 C4_9 18(9) . . . . ?
C2_9 C3_9 C4_9 C5_9 176(7) . . . . ?
